data_7045472
loop_
_publ_author_name
'Thoresen, Eirik Mydske'
'Balcells, David'
'\/Oien-\/Odegaard, Sigurd'
'Hylland, Knut Tormodss\/onn'
'Tilset, Mats'
'Amedjkouh, Mohamed'

_publ_section_title
;
 Cyclometalated ruthenium complexes with carboxylated ligands from a
 combined experimental/computational perspective.
;
_journal_issue 8
_journal_name_full 'Dalton transactions (Cambridge, England : 2003)'
_journal_page_first 2589
_journal_page_last 2601
_journal_paper_doi 10.1039/c7dt03935b
_journal_volume 47
_journal_year 2018
_chemical_formula_moiety '2(C32 H22 N6 O4 Ru), 2(Cl)'
_chemical_formula_sum 'C64 H44 Cl2 N12 O8 Ru2'
_chemical_formula_weight 1382.15
_space_group_crystal_system triclinic
_space_group_IT_number 2
_space_group_name_Hall '-P 1'
_space_group_name_H-M_alt 'P -1'
_symmetry_space_group_name_Hall '-P 1'
_symmetry_space_group_name_H-M 'P -1'
_atom_sites_solution_hydrogens geom
_audit_creation_date 2017-01-16
_audit_creation_method
;
Olex2 1.2
(compiled 2017.01.04 svn.r3372 for OlexSys, GUI svn.r5292)
;
_audit_update_record
;
2017-04-03 deposited with the CCDC.
2018-01-31 downloaded from the CCDC.
;
_cell_angle_alpha 97.029(2)
_cell_angle_beta 99.656(2)
_cell_angle_gamma 94.114(2)
_cell_formula_units_Z 2
_cell_length_a 12.7453(7)
_cell_length_b 13.6624(7)
_cell_length_c 19.9377(10)
_cell_measurement_temperature 100(2)
_cell_measurement_theta_max 25.414
_cell_measurement_theta_min 2.113
_cell_volume 3381.7(3)
_computing_cell_refinement 'APEX3 (Bruker AXS, 2016)'
_computing_data_collection 'APEX3 (Bruker AXS, 2016)'
_computing_data_reduction 'APEX3 (Bruker AXS, 2016)'
_computing_molecular_graphics 'Diamond v4 (Brandenburg, 2012)'
_computing_publication_material 'Olex2 (Dolomanov et al., 2009)'
_computing_structure_refinement 'SHELXL (Sheldrick, 2015b)'
_computing_structure_solution 'SHELXT (Sheldrick, 2015a)'
_diffrn_ambient_temperature 99.98
_diffrn_detector 'Bruker PHOTON100 area detector'
_diffrn_detector_area_resol_mean 10.4167
_diffrn_detector_type 'CMOS area detector'
_diffrn_measured_fraction_theta_full 0.997
_diffrn_measured_fraction_theta_max 0.997
_diffrn_measurement_device 'three-circle diffractometer'
_diffrn_measurement_device_type 'Bruker D8 Venture, CMOS detector'
_diffrn_measurement_method '\w and \f scans'
_diffrn_radiation_probe x-ray
_diffrn_radiation_type MoK\a
_diffrn_radiation_wavelength 0.71073
_diffrn_reflns_av_R_equivalents 0.0489
_diffrn_reflns_av_unetI/netI 0.0405
_diffrn_reflns_Laue_measured_fraction_full 0.997
_diffrn_reflns_Laue_measured_fraction_max 0.997
_diffrn_reflns_limit_h_max 15
_diffrn_reflns_limit_h_min -15
_diffrn_reflns_limit_k_max 16
_diffrn_reflns_limit_k_min -16
_diffrn_reflns_limit_l_max 24
_diffrn_reflns_limit_l_min 0
_diffrn_reflns_number 12420
_diffrn_reflns_point_group_measured_fraction_full 0.997
_diffrn_reflns_point_group_measured_fraction_max 0.997
_diffrn_reflns_theta_full 25.414
_diffrn_reflns_theta_max 25.414
_diffrn_reflns_theta_min 2.113
_diffrn_source 'microfocus sealed X-ray tube'
_exptl_absorpt_coefficient_mu 0.585
_exptl_absorpt_correction_T_max 0.745212
_exptl_absorpt_correction_T_min 0.701973
_exptl_absorpt_correction_type multi-scan
_exptl_absorpt_process_details Twinabs
_exptl_crystal_colour red
_exptl_crystal_density_diffrn 1.357
_exptl_crystal_description prism
_exptl_crystal_F_000 1396
_exptl_crystal_size_max 0.30
_exptl_crystal_size_mid 0.10
_exptl_crystal_size_min 0.05
_platon_squeeze_details
;
TITL emt-twin5 P -1         R = 0.10
CELL   12.7453   13.6624   19.9377     97.03     99.66     94.11
SPGR P-1
# Solvent Accessible Volume =     723.0
# Electrons Found in S.A.V. =     201.6
# Note: Atoms in Void as Cxxx and Qxxx all others
C101 0.971 0.707 0.377 !       5.17 eA-3
C102 0.591 0.198 0.169 !       4.34 eA-3
C103 0.892 0.462 0.104 !       4.26 eA-3
C104 0.281 0.041 0.499 !       4.03 eA-3
C105 0.235 0.146 0.348 !       3.95 eA-3
C106 0.050 0.256 0.311 !       3.71 eA-3
C107 0.377 0.065 0.486 !       3.29 eA-3
C108 0.097 0.348 0.215 !       3.14 eA-3
C109 0.345 0.146 0.481 !       3.05 eA-3
C110 0.489 0.242 0.177 !       2.88 eA-3
C111 0.959 0.436 0.069 !       2.71 eA-3
C112 0.965 0.341 0.098 !       2.61 eA-3
C113 0.535 0.301 0.112 !       2.50 eA-3
C114 0.471 0.259 0.224 !       2.32 eA-3
C115 0.984 0.406 0.093 !       2.23 eA-3
C116 0.395 0.232 0.157 !       1.98 eA-3
C117 0.281 0.249 0.252 !       1.86 eA-3
C118 0.410 0.808 0.159 !       1.72 eA-3
C119 0.169 0.280 0.237 !       1.66 eA-3
C120 0.234 0.224 0.295 !       1.65 eA-3
C121 0.154 0.255 0.279 !       1.62 eA-3
Q122 0.692 0.289 0.047 !       1.32 eA-3
C123 0.094 0.287 0.254 !       1.32 eA-3
C124 0.453 0.696 0.215 !       1.24 eA-3
C125 0.393 0.206 0.201 !       1.24 eA-3
Q126 0.801 0.309 0.082 !       1.14 eA-3
C127 0.170 0.205 0.325 !       1.11 eA-3
Q128 0.122 0.876 0.308 !       1.03 eA-3
C129 0.358 0.294 0.204 !       1.01 eA-3
C130 0.373 0.246 0.213 !       0.97 eA-3
Q131 0.606 0.014 0.094 !       0.92 eA-3
Q132 0.737 0.828 0.430 !       0.90 eA-3
C133 0.200 0.258 0.190 !       0.85 eA-3
C134 0.267 0.317 0.234 !       0.84 eA-3
Q135 0.814 0.438 0.488 !       0.77 eA-3
Q136 0.496 0.097 0.317 !       0.77 eA-3
C137 0.269 0.191 0.470 !       0.77 eA-3
C138 0.341 0.225 0.244 !       0.76 eA-3
Q139 0.487 0.512 0.301 !       0.75 eA-3
C140 0.059 0.777 0.387 !       0.75 eA-3
Q141 0.405 0.333 0.211 !       0.75 eA-3
Q142 0.640 0.510 0.208 !       0.75 eA-3
Q143 0.512 0.308 0.483 !       0.73 eA-3
Q144 0.313 0.016 0.158 !       0.73 eA-3
Q145 0.184 0.958 0.324 !       0.72 eA-3
Q146 0.468 0.889 0.101 !       0.71 eA-3
C147 0.514 0.167 0.156 !       0.70 eA-3
Q148 0.450 0.086 0.449 !       0.68 eA-3
Q149 0.512 0.887 0.062 !       0.68 eA-3
Q150 0.891 0.849 0.309 !       0.67 eA-3
Q151 0.027 0.406 0.187 !       0.67 eA-3
Q152 0.701 0.956 0.112 !       0.67 eA-3
Q153 0.499 0.879 0.018 !       0.67 eA-3
Q154 0.827 0.452 0.442 !       0.66 eA-3
Q155 0.250 0.863 0.279 !       0.66 eA-3
Q156 0.505 0.982 0.066 !       0.65 eA-3
Q157 0.752 0.329 0.114 !       0.65 eA-3
Q158 0.764 0.762 0.388 !       0.64 eA-3
Q159 0.673 0.684 0.234 !       0.64 eA-3
Q160 0.966 0.736 0.438 !       0.64 eA-3
Q161 0.450 0.435 0.278 !       0.63 eA-3
Q162 0.143 0.937 0.173 !       0.63 eA-3
Q163 0.799 0.407 0.269 !       0.63 eA-3
Q164 0.285 0.510 0.327 !       0.63 eA-3
Q165 0.412 0.470 0.356 !       0.63 eA-3
Q166 0.658 0.615 0.222 !       0.62 eA-3
Q167 0.298 0.054 0.140 !       0.61 eA-3
Q168 0.655 0.008 0.357 !       0.61 eA-3
Q169 0.924 0.931 0.062 !       0.60 eA-3
Q170 0.695 0.559 0.074 !       0.60 eA-3
Q171 0.297 0.801 0.448 !       0.60 eA-3
Q172 0.982 0.719 0.068 !       0.60 eA-3
Q173 0.529 0.836 0.033 !       0.60 eA-3
Q174 0.280 0.966 0.092 !       0.59 eA-3
Q175 0.607 0.667 0.204 !       0.59 eA-3
Q176 0.595 0.398 0.343 !       0.59 eA-3
Q177 0.425 0.122 0.142 !       0.59 eA-3
Q178 0.765 0.239 0.406 !       0.58 eA-3
Q179 0.658 0.501 0.140 !       0.58 eA-3
Q180 0.188 0.019 0.372 !       0.58 eA-3
Q181 0.017 0.504 0.091 !       0.57 eA-3
Q182 0.762 0.356 0.220 !       0.57 eA-3
Q183 0.232 0.943 0.200 !       0.57 eA-3
C184 0.370 0.039 0.422 !       0.57 eA-3
C185 0.469 0.335 0.121 !       0.57 eA-3
C186 0.064 0.239 0.220 !       0.57 eA-3
Q187 0.044 0.600 0.264 !       0.57 eA-3
Q188 0.674 0.704 0.331 !       0.56 eA-3
Q189 0.983 0.289 0.125 !       0.56 eA-3
Q190 0.308 0.300 0.329 !       0.56 eA-3
Q191 0.973 0.702 0.125 !       0.56 eA-3
Q192 0.702 0.559 0.103 !       0.56 eA-3
Q193 0.659 0.460 0.160 !       0.56 eA-3
Q194 0.781 0.095 0.390 !       0.56 eA-3
Q195 0.467 0.487 0.269 !       0.56 eA-3
C196 0.456 0.779 0.218 !       0.56 eA-3
Q197 0.284 0.995 0.296 !       0.56 eA-3
C198 0.108 0.147 0.311 !       0.56 eA-3
C199 0.500 1.000 0.500 !       0.56 eA-3
;
_refine_diff_density_max 0.849
_refine_diff_density_min -0.872
_refine_diff_density_rms 0.083
_refine_ls_extinction_method none
_refine_ls_goodness_of_fit_ref 1.041
_refine_ls_hydrogen_treatment constr
_refine_ls_matrix_type full
_refine_ls_number_parameters 902
_refine_ls_number_reflns 12420
_refine_ls_number_restraints 30
_refine_ls_restrained_S_all 1.040
_refine_ls_R_factor_all 0.0683
_refine_ls_R_factor_gt 0.0469
_refine_ls_shift/su_max 0.001
_refine_ls_shift/su_mean 0.000
_refine_ls_structure_factor_coef Fsqd
_refine_ls_weighting_details 'w=1/[\s^2^(Fo^2^)+(0.0231P)^2^+6.9328P] where P=(Fo^2^+2Fc^2^)/3'
_refine_ls_weighting_scheme calc
_refine_ls_wR_factor_gt 0.0879
_refine_ls_wR_factor_ref 0.0954
_reflns_Friedel_coverage 0.000
_reflns_number_gt 10055
_reflns_number_total 12420
_reflns_threshold_expression 'I > 2\s(I)'
_cod_data_source_file c7dt03935b2.cif
_cod_data_source_block emt-twin5_sq-1
_cod_depositor_comments 'Adding full bibliography for 7045471--7045478.cif.'
_cod_database_code 7045472
_shelx_shelxl_version_number 2014/7
_shelx_space_group_comment
;
The symmetry employed for this shelxl refinement is uniquely defined
by the following loop, which should always be used as a source of
symmetry information in preference to the above space-group names.
They are only intended as comments.
;
_olex2_refinement_description
;
1. Twinned data refinement
 Scales: 0.5541(11) 0.4459(11)
2. Fixed Uiso
 At 1.2 times of:
  All C(H) groups
3. Rigid body (RIGU) restrains
 C11, C14, C10, C12
 with sigma for 1-2 distances of 0.004 and sigma for 1-3 distances of 0.004
 C0AA, C8, C19, C20
 with sigma for 1-2 distances of 0.004 and sigma for 1-3 distances of 0.004
4. Others
 Fixed Sof: O01E(0.5) O01K(0.5) O01M(0.5) C025(0.75) H025(0.75) C02A(0.5)
 H02A(0.5) C02B(0.75) H02B(0.75) C02E(0.75) H02E(0.75) C02H(0.75) H02H(0.75)
 C5(0.5) H5(0.5) C7(0.5) H7(0.5) C9(0.5) H9(0.5) C10(0.25) H10(0.25) C12(0.25)
 H12(0.25) C14(0.25) H14(0.25) C8(0.5) H8(0.5) C0AA(0.5) H0AA(0.5) C11(0.25)
 H11(0.25) C19(0.5) H19(0.5) O10(0.5) O18(0.5) O2(0.5) O6(0.5) C20(0.5)
 H20(0.5) O0AA(0.5)
5.a Aromatic/amide H refined with riding coordinates:
 C00N(H00N), C00P(H00P), C00R(H00R), C00U(H00U), C00W(H00W), C00X(H00X),
 C00Y(H00Y), C010(H010), C011(H011), C014(H014), C015(H015), C016(H016),
 C017(H017), C018(H018), C01A(H01A), C01B(H01B), C01C(H01C), C01D(H01D),
 C01G(H01G), C01H(H01H), C01J(H01J), C01O(H01O), C01Q(H01Q), C01R(H01R),
 C01S(H01S), C01U(H01U), C01V(H01V), C01X(H01X), C01Y(H01Y), C021(H021),
 C022(H022), C023(H023), C025(H025), C026(H026), C027(H027), C029(H029),
 C02A(H02A), C02B(H02B), C02D(H02D), C02E(H02E), C02H(H02H), C5(H5), C7(H7),
 C9(H9), C10(H10), C12(H12), C14(H14), C8(H8), C0AA(H0AA), C11(H11), C19(H19),
 C20(H20)
;
_platon_squeeze_void_probe_radius 1.20
_olex2_submission_special_instructions 'No special instructions were received'

loop_
_space_group_symop_operation_xyz
'x, y, z'
'-x, -y, -z'

loop_
_atom_site_label
_atom_site_type_symbol
_atom_site_fract_x
_atom_site_fract_y
_atom_site_fract_z
_atom_site_U_iso_or_equiv
_atom_site_adp_type
_atom_site_occupancy
_atom_site_site_symmetry_order
_atom_site_calc_flag
_atom_site_refinement_flags_posn
_atom_site_refinement_flags_adp
_atom_site_refinement_flags_occupancy
_atom_site_disorder_assembly
_atom_site_disorder_group
Ru01 Ru 0.27937(3) 0.72827(3) 0.55729(2) 0.02167(10) Uani 1 1 d . . . . .
Ru02 Ru 1.19939(3) 0.23002(3) 0.91568(2) 0.02961(12) Uani 1 1 d . . . . .
Cl03 Cl 0.74672(13) 0.76906(14) 0.40048(11) 0.0731(6) Uani 1 1 d . . . . .
Cl04 Cl 0.25049(15) 0.74141(19) 0.92662(9) 0.0758(6) Uani 1 1 d . . . . .
N005 N 0.1897(3) 0.6027(3) 0.50371(19) 0.0199(8) Uani 1 1 d . . . . .
O006 O 0.6888(3) 0.4808(3) 0.66555(17) 0.0416(9) Uani 1 1 d . . . . .
O007 O 1.1575(3) -0.0202(3) 1.17498(17) 0.0422(9) Uani 1 1 d . . . . .
N008 N 0.3286(3) 0.7679(3) 0.47005(18) 0.0229(8) Uani 1 1 d . . . . .
N009 N 1.0462(3) 0.2707(3) 0.89797(18) 0.0256(9) Uani 1 1 d . . . . .
N00A N 1.1603(3) 0.1066(3) 0.8426(2) 0.0331(10) Uani 1 1 d . . . . .
O00B O 0.2688(3) 0.8935(3) 0.25725(17) 0.0416(9) Uani 1 1 d . . . . .
O00C O 0.7581(3) 0.3954(3) 0.76273(17) 0.0480(10) Uani 1 1 d . . . . .
N00D N 0.4156(3) 0.6558(3) 0.55740(18) 0.0258(9) Uani 1 1 d . . . . .
N00E N 0.1585(4) 0.8201(3) 0.5583(2) 0.0252(11) Uani 1 1 d . . . . .
N00F N 0.2314(4) 0.6619(3) 0.6355(2) 0.0226(10) Uani 1 1 d . . . . .
N00G N 1.1316(3) 0.1561(3) 0.98320(18) 0.0287(9) Uani 1 1 d . . . . .
N00H N 0.3587(3) 0.8522(3) 0.6194(2) 0.0328(10) Uani 1 1 d . . . . .
N00I N 1.2528(4) 0.3531(3) 0.9887(2) 0.0415(11) Uani 1 1 d . . . . .
N00J N 1.3397(4) 0.1636(6) 0.9274(3) 0.0571(18) Uani 1 1 d . . . . .
C00K C 0.9778(4) 0.2294(3) 0.9348(2) 0.0255(10) Uani 1 1 d . . . . .
C00L C 0.1635(4) 0.5338(4) 0.5436(2) 0.0227(10) Uani 1 1 d . . . . .
C00M C 0.4176(3) 0.7280(3) 0.4547(2) 0.0254(10) Uani 1 1 d . . . . .
C00N C 0.2737(4) 0.8179(3) 0.4240(2) 0.0268(10) Uani 1 1 d . . . . .
H00N H 0.2123 0.8474 0.4349 0.032 Uiso 1 1 calc R . . . .
N00O N 1.2673(4) 0.3247(5) 0.8590(3) 0.0444(15) Uani 1 1 d . . . . .
C00P C 0.9788(4) 0.1357(4) 1.0362(2) 0.0328(12) Uani 1 1 d . . . . .
H00P H 0.9065 0.1471 1.0377 0.039 Uiso 1 1 calc R . . . .
C00Q C 0.8966(4) 0.3316(3) 0.8317(2) 0.0277(11) Uani 1 1 d . . . . .
C00R C 0.6129(4) 0.5836(4) 0.5572(2) 0.0356(12) Uani 1 1 d . . . . .
H00R H 0.6806 0.5586 0.5574 0.043 Uiso 1 1 calc R . . . .
C00S C 0.1869(5) 0.9110(4) 0.5976(3) 0.0306(14) Uani 1 1 d . . . . .
C00T C 0.4709(3) 0.6712(4) 0.5064(2) 0.0269(11) Uani 1 1 d . . . . .
C00U C 0.1193(4) 0.4391(3) 0.5145(2) 0.0272(10) Uani 1 1 d . . . . .
H00U H 0.1065 0.3904 0.5431 0.033 Uiso 1 1 calc R . . . .
C00V C 1.0284(4) 0.1702(4) 0.9867(2) 0.0265(10) Uani 1 1 d . . . . .
C00W C 0.1620(3) 0.5796(3) 0.4350(2) 0.0229(10) Uani 1 1 d . . . . .
H00W H 0.1763 0.6283 0.4068 0.028 Uiso 1 1 calc R . . . .
C00X C 1.0045(4) 0.3216(3) 0.8481(2) 0.0283(11) Uani 1 1 d . . . . .
H00X H 1.0515 0.3523 0.8230 0.034 Uiso 1 1 calc R . . . .
C00Y C 0.5704(4) 0.6359(4) 0.5050(2) 0.0362(12) Uani 1 1 d . . . . .
H00Y H 0.6085 0.6473 0.4692 0.043 Uiso 1 1 calc R . . . .
C00Z C 0.1814(4) 0.5693(4) 0.6184(3) 0.0263(12) Uani 1 1 d . . . . .
C010 C 1.0339(4) 0.0844(4) 1.0837(2) 0.0370(12) Uani 1 1 d . . . . .
H010 H 1.0001 0.0598 1.1180 0.044 Uiso 1 1 calc R . . . .
C011 C 0.3927(4) 0.7868(4) 0.3457(2) 0.0361(12) Uani 1 1 d . . . . .
H011 H 0.4133 0.7920 0.3026 0.043 Uiso 1 1 calc R . . . .
C012 C 0.3032(4) 0.8280(3) 0.3616(2) 0.0288(11) Uani 1 1 d . . . . .
C013 C 0.5564(4) 0.5682(4) 0.6086(2) 0.0313(11) Uani 1 1 d . . . . .
C014 C 0.0573(5) 0.7990(4) 0.5262(3) 0.0293(14) Uani 1 1 d . . . . .
H014 H 0.0384 0.7371 0.4977 0.035 Uiso 1 1 calc R . . . .
C015 C 1.1848(4) 0.1048(4) 1.0300(2) 0.0344(12) Uani 1 1 d . . . . .
H015 H 1.2567 0.0930 1.0275 0.041 Uiso 1 1 calc R . . . .
C016 C 0.4622(4) 0.8623(4) 0.6510(3) 0.0452(14) Uani 1 1 d . . . . .
H016 H 0.5056 0.8104 0.6416 0.054 Uiso 1 1 calc R . . . .
C017 C 0.8279(4) 0.2906(4) 0.8694(2) 0.0309(11) Uani 1 1 d . . . . .
H017 H 0.7535 0.2975 0.8595 0.037 Uiso 1 1 calc R . . . .
C018 C 0.2452(5) 0.7015(5) 0.7023(3) 0.0320(14) Uani 1 1 d . . . . .
H018 H 0.2815 0.7658 0.7159 0.038 Uiso 1 1 calc R . . . .
C019 C 1.1388(4) 0.0693(4) 1.0809(3) 0.0354(12) Uani 1 1 d . . . . .
C01A C 0.8695(4) 0.2389(4) 0.9220(2) 0.0332(12) Uani 1 1 d . . . . .
H01A H 0.8238 0.2104 0.9490 0.040 Uiso 1 1 calc R . . . .
C01B C 0.1139(4) 0.4880(3) 0.4043(3) 0.0258(11) Uani 1 1 d . . . . .
H01B H 0.0943 0.4747 0.3558 0.031 Uiso 1 1 calc R . . . .
C01C C 0.4528(4) 0.7376(4) 0.3934(2) 0.0369(13) Uani 1 1 d . . . . .
H01C H 0.5167 0.7111 0.3842 0.044 Uiso 1 1 calc R . . . .
C01D C 1.0681(4) 0.0817(4) 0.7978(2) 0.0310(11) Uani 1 1 d . . . . .
H01D H 1.0176 0.1296 0.7938 0.037 Uiso 1 1 calc R . . . .
O01E O 1.2965(14) -0.0091(12) 1.1172(8) 0.075(5) Uani 0.5 1 d . . P A 1
C01F C 0.6003(4) 0.5159(5) 0.6687(3) 0.0438(14) Uani 1 1 d . . . . .
C01G C -0.0214(5) 0.8623(5) 0.5322(3) 0.0370(15) Uani 1 1 d . . . . .
H01G H -0.0932 0.8438 0.5098 0.044 Uiso 1 1 calc R . . . .
C01H C 0.4590(4) 0.6045(4) 0.6072(2) 0.0318(11) Uani 1 1 d . . . . .
H01H H 0.4202 0.5932 0.6427 0.038 Uiso 1 1 calc R . . . .
C01I C 0.8569(4) 0.3891(4) 0.7738(3) 0.0346(12) Uani 1 1 d . . . . .
C01J C 1.2440(5) 0.3618(5) 1.0552(3) 0.0511(15) Uani 1 1 d . . . . .
H01J H 1.2061 0.3091 1.0708 0.061 Uiso 1 1 calc R . . . .
O01K O 0.9139(12) 0.4410(13) 0.7560(6) 0.052(4) Uani 0.5 1 d . . P B 1
C01L C 0.2993(5) 0.9280(4) 0.6313(3) 0.0359(14) Uani 1 1 d . . . . .
O01M O 0.5714(11) 0.5341(13) 0.7235(7) 0.072(5) Uani 0.5 1 d . . P C 1
C01N C 1.2328(5) 0.0366(6) 0.8455(3) 0.0575(19) Uani 1 1 d . . . . .
C01O C 1.0424(5) -0.0084(4) 0.7575(3) 0.0401(14) Uani 1 1 d . . . . .
H01O H 0.9767 -0.0219 0.7260 0.048 Uiso 1 1 calc R . . . .
C01P C 0.2346(5) 0.8820(4) 0.3114(3) 0.0413(13) Uani 1 1 d . . . . .
C01Q C 0.1107(6) 0.9782(4) 0.6035(3) 0.0452(18) Uani 1 1 d . . . . .
H01Q H 0.1307 1.0417 0.6297 0.054 Uiso 1 1 calc R . . . .
C01R C 0.0075(6) 0.9529(5) 0.5717(3) 0.0403(16) Uani 1 1 d . . . . .
H01R H -0.0448 0.9981 0.5768 0.048 Uiso 1 1 calc R . . . .
C01S C 0.0942(4) 0.4159(4) 0.4440(2) 0.0304(11) Uani 1 1 d . . . . .
H01S H 0.0639 0.3515 0.4234 0.036 Uiso 1 1 calc R . . . .
C01T C 1.3058(5) 0.4289(5) 0.9665(4) 0.0525(18) Uani 1 1 d . . . . .
C01U C 0.1449(5) 0.5159(4) 0.6649(3) 0.0383(15) Uani 1 1 d . . . . .
H01U H 0.1120 0.4503 0.6510 0.046 Uiso 1 1 calc R . . . .
C01V C 0.5072(6) 0.9444(5) 0.6962(3) 0.0586(18) Uani 1 1 d . . . . .
H01V H 0.5793 0.9474 0.7189 0.070 Uiso 1 1 calc R . . . .
C01W C 1.2062(5) 0.0172(5) 1.1331(3) 0.0471(15) Uani 1 1 d . . . . .
C01X C 0.2088(6) 0.6520(5) 0.7513(3) 0.0428(16) Uani 1 1 d . . . . .
H01X H 0.2198 0.6824 0.7977 0.051 Uiso 1 1 calc R . . . .
C01Y C 0.1568(6) 0.5593(5) 0.7332(3) 0.0508(18) Uani 1 1 d . . . . .
H01Y H 0.1294 0.5251 0.7662 0.061 Uiso 1 1 calc R . . . .
C020 C 1.3138(6) 0.4121(6) 0.8938(4) 0.061(2) Uani 1 1 d . . . . .
C021 C 1.1139(5) -0.0787(5) 0.7638(3) 0.0528(16) Uani 1 1 d . . . . .
H021 H 1.0970 -0.1428 0.7381 0.063 Uiso 1 1 calc R . . . .
C022 C 0.4479(6) 1.0211(6) 0.7083(3) 0.065(2) Uani 1 1 d . . . . .
H022 H 0.4786 1.0787 0.7389 0.078 Uiso 1 1 calc R . . . .
C023 C 0.3402(6) 1.0145(4) 0.6751(3) 0.0537(17) Uani 1 1 d . . . . .
H023 H 0.2971 1.0674 0.6823 0.064 Uiso 1 1 calc R . . . .
C025 C 1.2756(11) 0.3120(8) 0.7947(6) 0.038(3) Uani 0.75 1 d . . P D 1
H025 H 1.2413 0.2527 0.7676 0.045 Uiso 0.75 1 calc R . P D 1
C026 C 1.2109(6) -0.0553(5) 0.8081(3) 0.068(2) Uani 1 1 d . . . . .
H026 H 1.2617 -0.1028 0.8124 0.082 Uiso 1 1 calc R . . . .
C027 C 1.2871(6) 0.4434(6) 1.1021(4) 0.068(2) Uani 1 1 d . . . . .
H027 H 1.2798 0.4465 1.1489 0.081 Uiso 1 1 calc R . . . .
C028 C 1.3332(7) 0.0719(7) 0.8905(4) 0.079(3) Uani 1 1 d . . . . .
C029 C 1.3486(6) 0.5150(5) 1.0129(4) 0.073(2) Uani 1 1 d . . . . .
H029 H 1.3829 0.5693 0.9969 0.087 Uiso 1 1 calc R . . . .
C02A C 1.4300(18) 0.1795(11) 0.9676(12) 0.050(5) Uani 0.5 1 d . . P E 1
H02A H 1.4404 0.2411 0.9968 0.059 Uiso 0.5 1 calc R . P E 1
C02B C 1.3299(10) 0.3773(10) 0.7626(6) 0.053(3) Uani 0.75 1 d . . P D 1
H02B H 1.3357 0.3614 0.7157 0.064 Uiso 0.75 1 calc R . P D 1
C02D C 1.3408(7) 0.5197(6) 1.0794(5) 0.078(3) Uani 1 1 d . . . . .
H02D H 1.3725 0.5761 1.1109 0.094 Uiso 1 1 calc R . . . .
C02E C 1.3769(8) 0.4682(10) 0.8005(7) 0.060(3) Uani 0.75 1 d . . P D 1
H02E H 1.4162 0.5145 0.7801 0.072 Uiso 0.75 1 calc R . P D 1
C02H C 1.3643(9) 0.4881(9) 0.8682(5) 0.051(3) Uani 0.75 1 d . . P D 1
H02H H 1.3888 0.5502 0.8953 0.061 Uiso 0.75 1 calc R . P D 1
C5 C 1.4049(12) -0.0091(12) 0.9037(8) 0.057(4) Uani 0.5 1 d . . P E 1
H5 H 1.3866 -0.0771 0.8861 0.068 Uiso 0.5 1 calc R . P E 1
C7 C 1.5149(12) 0.1229(16) 0.9758(10) 0.070(5) Uani 0.5 1 d . . P E 1
H7 H 1.5821 0.1490 1.0026 0.084 Uiso 0.5 1 calc R . P E 1
C9 C 1.4986(11) 0.0281(12) 0.9439(8) 0.066(5) Uani 0.5 1 d . . P E 1
H9 H 1.5551 -0.0136 0.9501 0.079 Uiso 0.5 1 calc R . P E 1
C10 C 1.391(2) 0.413(2) 0.7776(15) 0.039(6) Uani 0.25 1 d . U P D -1
H10 H 1.4309 0.4509 0.7520 0.047 Uiso 0.25 1 calc R . P D -1
C12 C 1.391(2) 0.451(2) 0.8470(18) 0.036(6) Uani 0.25 1 d . U P D -1
H12 H 1.4414 0.5059 0.8670 0.044 Uiso 0.25 1 calc R . P D -1
C14 C 1.340(3) 0.328(2) 0.7465(15) 0.039(6) Uani 0.25 1 d . U P D -1
H14 H 1.3462 0.3057 0.7004 0.047 Uiso 0.25 1 calc R . P D -1
C8 C 1.5349(12) 0.0953(13) 0.9209(10) 0.078(5) Uani 0.5 1 d . U P E -1
H8 H 1.6007 0.0673 0.9190 0.093 Uiso 0.5 1 calc R . P E -1
C0AA C 1.4411(10) 0.0460(11) 0.8840(7) 0.050(3) Uani 0.5 1 d . U P E -1
H0AA H 1.4467 -0.0094 0.8515 0.060 Uiso 0.5 1 calc R . P E -1
C11 C 1.275(3) 0.270(2) 0.7829(17) 0.028(7) Uani 0.25 1 d . U P D -1
H11 H 1.2396 0.2059 0.7643 0.034 Uiso 0.25 1 calc R . P D -1
C19 C 1.5341(11) 0.1864(12) 0.9614(10) 0.070(5) Uani 0.5 1 d . U P E -1
H19 H 1.5988 0.2215 0.9863 0.085 Uiso 0.5 1 calc R . P E -1
O10 O 0.5308(9) 0.4819(11) 0.7027(7) 0.061(4) Uani 0.5 1 d . . P C -1
O18 O 0.9208(12) 0.4033(13) 0.7279(6) 0.062(4) Uani 0.5 1 d . . P B -1
O2 O 0.1302(7) 0.8809(7) 0.3170(4) 0.044(2) Uani 0.5 1 d . . P F -1
O6 O 0.1789(10) 0.9409(8) 0.3363(5) 0.051(3) Uani 0.5 1 d . . P F 1
C20 C 1.4360(14) 0.2246(12) 0.9643(11) 0.044(4) Uani 0.5 1 d . U P E -1
H20 H 1.4319 0.2876 0.9893 0.053 Uiso 0.5 1 calc R . P E -1
O0AA O 1.3026(14) 0.0349(10) 1.1427(6) 0.042(3) Uani 0.5 1 d . . P A -1

loop_
_atom_site_aniso_label
_atom_site_aniso_U_11
_atom_site_aniso_U_22
_atom_site_aniso_U_33
_atom_site_aniso_U_23
_atom_site_aniso_U_13
_atom_site_aniso_U_12
Ru01 0.02101(18) 0.0281(2) 0.0171(2) 0.01190(16) -0.00061(15) 0.00527(15)
Ru02 0.02130(19) 0.0500(3) 0.0205(2) 0.0155(2) 0.00171(17) 0.00977(19)
Cl03 0.0582(10) 0.0610(11) 0.0984(16) 0.0130(10) 0.0130(10) -0.0072(8)
Cl04 0.0794(12) 0.1105(14) 0.0339(9) -0.0092(9) 0.0249(8) -0.0182(11)
N005 0.0178(19) 0.024(2) 0.022(2) 0.0109(17) 0.0035(16) 0.0109(16)
O006 0.0309(19) 0.071(3) 0.0327(19) 0.0323(18) 0.0056(15) 0.0250(18)
O007 0.044(2) 0.056(2) 0.0317(19) 0.0281(18) 0.0002(16) 0.0146(18)
N008 0.0207(19) 0.029(2) 0.0196(19) 0.0117(16) -0.0018(15) 0.0043(16)
N009 0.028(2) 0.032(2) 0.0187(19) 0.0119(17) -0.0002(16) 0.0103(17)
N00A 0.030(2) 0.052(3) 0.021(2) 0.014(2) 0.0033(19) 0.019(2)
O00B 0.038(2) 0.059(2) 0.0299(19) 0.0295(18) -0.0045(16) 0.0042(18)
O00C 0.044(2) 0.079(3) 0.0299(19) 0.0311(19) 0.0038(16) 0.032(2)
N00D 0.0229(19) 0.036(2) 0.0201(19) 0.0163(17) -0.0014(16) 0.0066(17)
N00E 0.028(2) 0.029(2) 0.020(2) 0.0109(19) 0.0047(19) 0.0018(19)
N00F 0.021(2) 0.029(2) 0.019(2) 0.0107(18) -0.0017(17) 0.0079(18)
N00G 0.026(2) 0.043(2) 0.020(2) 0.0161(18) 0.0013(16) 0.0129(18)
N00H 0.039(2) 0.039(2) 0.020(2) 0.0114(19) 0.0020(19) -0.005(2)
N00I 0.033(2) 0.056(3) 0.035(3) 0.015(2) -0.007(2) 0.010(2)
N00J 0.021(3) 0.116(5) 0.034(3) 0.012(3) -0.002(2) 0.022(3)
C00K 0.032(3) 0.034(3) 0.014(2) 0.0112(19) 0.0026(19) 0.015(2)
C00L 0.020(2) 0.034(3) 0.016(2) 0.012(2) -0.0003(18) 0.008(2)
C00M 0.017(2) 0.035(3) 0.023(2) 0.015(2) -0.0046(18) 0.0012(19)
C00N 0.027(2) 0.025(2) 0.028(2) 0.011(2) -0.003(2) 0.003(2)
N00O 0.026(3) 0.078(4) 0.032(3) 0.033(3) -0.002(2) -0.003(3)
C00P 0.025(2) 0.057(3) 0.022(2) 0.020(2) 0.0042(19) 0.014(2)
C00Q 0.039(3) 0.028(3) 0.018(2) 0.011(2) 0.000(2) 0.014(2)
C00R 0.021(2) 0.060(4) 0.031(3) 0.024(3) 0.002(2) 0.017(2)
C00S 0.049(4) 0.026(3) 0.022(3) 0.012(2) 0.012(2) 0.010(2)
C00T 0.022(2) 0.041(3) 0.021(2) 0.020(2) 0.0003(18) 0.002(2)
C00U 0.028(2) 0.026(3) 0.029(3) 0.013(2) 0.001(2) 0.005(2)
C00V 0.027(2) 0.038(3) 0.018(2) 0.014(2) 0.0018(19) 0.012(2)
C00W 0.023(2) 0.030(3) 0.018(2) 0.0108(19) 0.0027(19) 0.010(2)
C00X 0.034(3) 0.032(3) 0.022(2) 0.012(2) 0.002(2) 0.009(2)
C00Y 0.023(2) 0.062(4) 0.030(3) 0.028(3) 0.004(2) 0.013(2)
C00Z 0.024(2) 0.039(3) 0.019(3) 0.014(2) 0.000(2) 0.007(2)
C010 0.034(3) 0.055(3) 0.026(3) 0.021(2) 0.003(2) 0.008(2)
C011 0.032(3) 0.053(3) 0.025(3) 0.020(2) 0.000(2) -0.001(2)
C012 0.035(3) 0.030(3) 0.021(2) 0.012(2) -0.002(2) 0.001(2)
C013 0.021(2) 0.051(3) 0.025(2) 0.021(2) -0.0013(19) 0.011(2)
C014 0.031(3) 0.030(3) 0.030(3) 0.015(3) 0.004(2) 0.008(2)
C015 0.029(3) 0.050(3) 0.029(3) 0.022(2) 0.003(2) 0.014(2)
C016 0.036(3) 0.061(4) 0.033(3) 0.013(3) -0.006(2) -0.013(3)
C017 0.027(2) 0.045(3) 0.024(2) 0.014(2) 0.002(2) 0.018(2)
C018 0.041(3) 0.036(3) 0.023(3) 0.011(3) 0.005(2) 0.013(3)
C019 0.033(3) 0.041(3) 0.032(3) 0.019(2) -0.007(2) 0.007(2)
C01A 0.028(3) 0.058(3) 0.020(2) 0.020(2) 0.007(2) 0.018(2)
C01B 0.021(2) 0.030(3) 0.027(3) 0.005(2) 0.001(2) 0.010(2)
C01C 0.025(2) 0.066(4) 0.026(3) 0.029(3) 0.004(2) 0.008(2)
C01D 0.035(3) 0.042(3) 0.021(2) 0.016(2) 0.005(2) 0.012(2)
O01E 0.047(7) 0.126(15) 0.076(11) 0.079(9) 0.017(8) 0.037(10)
C01F 0.039(3) 0.072(4) 0.031(3) 0.032(3) 0.010(2) 0.027(3)
C01G 0.032(3) 0.051(4) 0.037(3) 0.029(3) 0.008(2) 0.020(3)
C01H 0.026(2) 0.053(3) 0.020(2) 0.019(2) 0.004(2) 0.007(2)
C01I 0.037(3) 0.036(3) 0.032(3) 0.016(2) -0.002(2) 0.013(2)
C01J 0.047(3) 0.068(4) 0.035(3) 0.004(3) -0.003(3) 0.015(3)
O01K 0.026(5) 0.106(12) 0.037(9) 0.051(8) 0.009(6) 0.022(7)
C01L 0.049(4) 0.036(3) 0.021(3) 0.010(2) 0.001(3) -0.008(3)
O01M 0.054(9) 0.151(16) 0.037(8) 0.054(8) 0.031(7) 0.068(9)
C01N 0.058(4) 0.085(5) 0.032(3) 0.009(3) -0.002(3) 0.047(4)
C01O 0.045(3) 0.052(4) 0.026(3) 0.014(3) 0.003(2) 0.019(3)
C01P 0.056(4) 0.043(3) 0.029(3) 0.015(2) 0.002(3) 0.026(3)
C01Q 0.082(5) 0.029(3) 0.027(3) 0.012(2) 0.010(3) 0.012(3)
C01R 0.066(4) 0.038(3) 0.029(3) 0.020(3) 0.021(3) 0.030(3)
C01S 0.028(2) 0.028(3) 0.035(3) 0.012(2) 0.002(2) 0.003(2)
C01T 0.036(3) 0.065(4) 0.050(4) 0.022(3) -0.020(3) -0.003(3)
C01U 0.048(3) 0.038(3) 0.029(3) 0.017(3) 0.000(3) 0.001(3)
C01V 0.059(4) 0.066(5) 0.041(4) 0.009(3) -0.006(3) -0.024(4)
C01W 0.037(3) 0.061(4) 0.045(3) 0.034(3) -0.008(3) 0.007(3)
C01X 0.062(4) 0.044(4) 0.023(3) 0.011(3) 0.008(3) 0.003(3)
C01Y 0.075(5) 0.056(4) 0.026(3) 0.023(3) 0.013(3) -0.003(3)
C020 0.034(3) 0.082(5) 0.063(5) 0.036(4) -0.013(3) -0.015(3)
C021 0.080(4) 0.055(4) 0.026(3) 0.009(3) 0.004(3) 0.026(3)
C022 0.087(5) 0.065(5) 0.030(3) 0.013(3) -0.008(4) -0.048(4)
C023 0.095(5) 0.032(3) 0.033(3) 0.008(3) 0.009(3) -0.007(3)
C025 0.030(5) 0.057(7) 0.026(6) 0.004(6) 0.005(4) 0.011(6)
C026 0.086(5) 0.088(5) 0.036(3) 0.009(3) 0.001(3) 0.068(4)
C027 0.059(4) 0.080(5) 0.053(4) -0.017(4) -0.014(3) 0.030(4)
C028 0.061(5) 0.125(7) 0.043(4) -0.020(4) -0.014(4) 0.059(5)
C029 0.057(4) 0.060(5) 0.089(6) 0.017(4) -0.025(4) -0.004(4)
C02A 0.047(10) 0.039(10) 0.057(10) -0.011(9) 0.004(7) 0.011(9)
C02B 0.038(6) 0.086(10) 0.040(6) 0.009(6) 0.021(5) 0.011(7)
C02D 0.070(5) 0.062(5) 0.082(6) -0.016(4) -0.034(5) 0.020(4)
C02E 0.043(5) 0.085(8) 0.051(7) 0.013(7) 0.008(5) -0.015(5)
C02H 0.048(6) 0.065(7) 0.042(6) 0.012(5) 0.015(5) -0.012(5)
C5 0.037(7) 0.072(10) 0.063(9) 0.012(8) 0.004(6) 0.024(7)
C7 0.021(7) 0.100(14) 0.079(12) 0.017(11) -0.025(7) 0.019(8)
C9 0.033(7) 0.075(11) 0.081(11) -0.015(9) 0.000(7) 0.022(7)
C10 0.046(13) 0.039(11) 0.036(12) 0.008(8) 0.019(9) 0.007(10)
C12 0.033(14) 0.042(14) 0.036(12) 0.004(9) 0.015(9) 0.001(10)
C14 0.047(14) 0.044(11) 0.033(10) 0.009(9) 0.026(9) 0.005(11)
C8 0.035(6) 0.076(8) 0.116(12) 0.007(8) -0.010(6) 0.028(6)
C0AA 0.028(5) 0.066(8) 0.061(8) 0.016(6) 0.006(5) 0.031(5)
C11 0.038(12) 0.038(14) 0.014(12) 0.003(10) 0.019(9) 0.007(12)
C19 0.025(6) 0.071(8) 0.108(12) 0.008(8) -0.013(6) 0.025(6)
O10 0.038(7) 0.117(11) 0.049(8) 0.067(8) 0.013(5) 0.036(6)
O18 0.046(6) 0.121(13) 0.037(8) 0.057(8) 0.016(6) 0.025(7)
O2 0.040(5) 0.060(6) 0.037(5) 0.028(4) 0.003(4) 0.020(4)
O6 0.062(7) 0.057(6) 0.052(6) 0.042(5) 0.023(5) 0.042(6)
C20 0.016(5) 0.042(9) 0.071(9) 0.015(9) -0.013(5) 0.010(7)
O0AA 0.042(6) 0.063(8) 0.023(6) 0.023(5) -0.005(5) 0.013(6)

loop_
_atom_type_symbol
_atom_type_description
_atom_type_scat_dispersion_real
_atom_type_scat_dispersion_imag
_atom_type_scat_source
C C 0.0033 0.0016 'International Tables Vol C Tables 4.2.6.8 and 6.1.1.4'
H H 0.0000 0.0000 'International Tables Vol C Tables 4.2.6.8 and 6.1.1.4'
Cl Cl 0.1484 0.1585 'International Tables Vol C Tables 4.2.6.8 and 6.1.1.4'
N N 0.0061 0.0033 'International Tables Vol C Tables 4.2.6.8 and 6.1.1.4'
O O 0.0106 0.0060 'International Tables Vol C Tables 4.2.6.8 and 6.1.1.4'
Ru Ru -1.2594 0.8363 'International Tables Vol C Tables 4.2.6.8 and 6.1.1.4'

loop_
_geom_angle_atom_site_label_1
_geom_angle_atom_site_label_2
_geom_angle_atom_site_label_3
_geom_angle
N005 Ru01 N008 92.44(14)
N00D Ru01 N005 89.63(15)
N00D Ru01 N008 78.84(14)
N00D Ru01 N00H 93.62(16)
N00E Ru01 N005 98.19(16)
N00E Ru01 N008 96.85(16)
N00E Ru01 N00D 171.26(16)
N00E Ru01 N00H 78.99(17)
N00F Ru01 N005 78.58(16)
N00F Ru01 N008 169.12(17)
N00F Ru01 N00D 94.83(16)
N00F Ru01 N00E 90.56(12)
N00F Ru01 N00H 95.53(16)
N00H Ru01 N005 173.51(16)
N00H Ru01 N008 93.71(15)
N009 Ru02 N00A 91.99(16)
N009 Ru02 N00I 92.83(16)
N009 Ru02 N00J 169.6(2)
N009 Ru02 N00O 98.34(19)
N00A Ru02 N00I 174.92(18)
N00G Ru02 N009 79.05(14)
N00G Ru02 N00A 89.59(16)
N00G Ru02 N00I 92.87(17)
N00G Ru02 N00J 95.9(2)
N00G Ru02 N00O 170.7(2)
N00J Ru02 N00A 78.8(2)
N00J Ru02 N00I 96.6(2)
N00O Ru02 N00A 99.5(2)
N00O Ru02 N00I 78.2(2)
N00O Ru02 N00J 88.05(17)
C00L N005 Ru01 114.5(3)
C00W N005 Ru01 127.3(3)
C00W N005 C00L 118.0(4)
C00M N008 Ru01 115.3(3)
C00N N008 Ru01 125.8(3)
C00N N008 C00M 118.3(4)
C00K N009 Ru02 115.4(3)
C00X N009 Ru02 126.4(3)
C00X N009 C00K 117.6(4)
C01D N00A Ru02 127.7(4)
C01D N00A C01N 116.4(5)
C01N N00A Ru02 115.4(4)
C00T N00D Ru01 115.6(3)
C01H N00D Ru01 125.5(3)
C01H N00D C00T 118.5(4)
C00S N00E Ru01 115.1(4)
C014 N00E Ru01 126.6(4)
C014 N00E C00S 118.4(5)
C00Z N00F Ru01 116.6(4)
C00Z N00F C018 117.0(5)
C018 N00F Ru01 126.4(4)
C00V N00G Ru02 116.4(3)
C00V N00G C015 117.8(4)
C015 N00G Ru02 125.2(3)
C016 N00H Ru01 126.2(4)
C01L N00H Ru01 115.8(3)
C01L N00H C016 117.9(5)
C01J N00I Ru02 126.2(4)
C01J N00I C01T 118.2(5)
C01T N00I Ru02 115.6(4)
C028 N00J Ru02 114.2(5)
C028 N00J C20 127.8(9)
C02A N00J Ru02 136.3(9)
C02A N00J C028 108.7(9)
C02A N00J C20 25.3(9)
C20 N00J Ru02 117.2(8)
N009 C00K C00V 114.7(4)
N009 C00K C01A 122.1(4)
C01A C00K C00V 123.2(4)
N005 C00L C00U 121.1(4)
N005 C00L C00Z 115.1(4)
C00U C00L C00Z 123.8(4)
N008 C00M C00T 115.1(4)
N008 C00M C01C 121.9(4)
C01C C00M C00T 122.9(4)
N008 C00N H00N 118.8
N008 C00N C012 122.5(4)
C012 C00N H00N 118.8
C020 N00O Ru02 116.0(5)
C020 N00O C11 131.2(13)
C025 N00O Ru02 129.7(6)
C025 N00O C020 114.2(8)
C025 N00O C11 19.6(13)
C11 N00O Ru02 111.6(12)
C00V C00P H00P 120.1
C00V C00P C010 119.8(4)
C010 C00P H00P 120.1
C00X C00Q C01I 119.3(4)
C017 C00Q C00X 119.1(4)
C017 C00Q C01I 121.6(4)
C00Y C00R H00R 120.2
C013 C00R H00R 120.2
C013 C00R C00Y 119.6(4)
N00E C00S C01L 114.9(5)
N00E C00S C01Q 120.0(6)
C01Q C00S C01L 125.1(6)
N00D C00T C00M 114.6(4)
N00D C00T C00Y 121.4(4)
C00Y C00T C00M 124.0(4)
C00L C00U H00U 120.1
C01S C00U C00L 119.8(4)
C01S C00U H00U 120.1
N00G C00V C00K 114.0(4)
N00G C00V C00P 121.8(4)
C00P C00V C00K 124.1(4)
N005 C00W H00W 118.8
N005 C00W C01B 122.4(4)
C01B C00W H00W 118.8
N009 C00X C00Q 123.1(4)
N009 C00X H00X 118.4
C00Q C00X H00X 118.4
C00R C00Y C00T 118.6(4)
C00R C00Y H00Y 120.7
C00T C00Y H00Y 120.7
N00F C00Z C00L 113.5(5)
N00F C00Z C01U 123.2(5)
C01U C00Z C00L 123.2(5)
C00P C010 H010 120.4
C00P C010 C019 119.2(5)
C019 C010 H010 120.4
C012 C011 H011 120.3
C012 C011 C01C 119.4(5)
C01C C011 H011 120.3
C00N C012 C01P 119.2(5)
C011 C012 C00N 119.3(4)
C011 C012 C01P 121.5(4)
C00R C013 C01F 122.3(4)
C01H C013 C00R 119.2(4)
C01H C013 C01F 118.5(4)
N00E C014 H014 118.3
N00E C014 C01G 123.5(6)
C01G C014 H014 118.3
N00G C015 H015 118.7
N00G C015 C019 122.5(4)
C019 C015 H015 118.7
N00H C016 H016 118.6
N00H C016 C01V 122.8(6)
C01V C016 H016 118.6
C00Q C017 H017 120.6
C00Q C017 C01A 118.8(4)
C01A C017 H017 120.6
N00F C018 H018 118.7
N00F C018 C01X 122.5(6)
C01X C018 H018 118.7
C010 C019 C01W 122.3(5)
C015 C019 C010 118.8(4)
C015 C019 C01W 118.8(5)
C00K C01A C017 119.3(4)
C00K C01A H01A 120.4
C017 C01A H01A 120.4
C00W C01B H01B 120.1
C01S C01B C00W 119.8(5)
C01S C01B H01B 120.1
C00M C01C H01C 120.7
C011 C01C C00M 118.6(5)
C011 C01C H01C 120.7
N00A C01D H01D 118.0
N00A C01D C01O 124.0(5)
C01O C01D H01D 118.0
O0AA O01E C01W 66(2)
O006 C01F C013 115.2(4)
O006 C01F O10 123.9(7)
O01M C01F O006 120.6(8)
O01M C01F C013 120.2(8)
O01M C01F O10 40.3(9)
O10 C01F C013 116.0(7)
C014 C01G H01G 121.1
C01R C01G C014 117.8(6)
C01R C01G H01G 121.1
N00D C01H C013 122.7(4)
N00D C01H H01H 118.6
C013 C01H H01H 118.6
O00C C01I C00Q 115.1(5)
O00C C01I O18 124.0(8)
O01K C01I O00C 122.2(9)
O01K C01I C00Q 119.6(8)
O01K C01I O18 33.0(11)
O18 C01I C00Q 117.9(8)
N00I C01J H01J 118.4
N00I C01J C027 123.3(7)
C027 C01J H01J 118.4
O18 O01K C01I 91(3)
N00H C01L C00S 115.2(5)
N00H C01L C023 122.5(6)
C023 C01L C00S 122.2(6)
O10 O01M C01F 74.9(17)
N00A C01N C028 113.0(6)
C026 C01N N00A 122.4(6)
C026 C01N C028 124.6(6)
C01D C01O H01O 120.8
C01D C01O C021 118.4(5)
C021 C01O H01O 120.8
O00B C01P C012 116.1(5)
O00B C01P O2 123.7(5)
O2 C01P C012 115.8(5)
O6 C01P O00B 121.6(6)
O6 C01P C012 116.0(6)
O6 C01P O2 44.7(6)
C00S C01Q H01Q 120.0
C01R C01Q C00S 119.9(6)
C01R C01Q H01Q 120.0
C01G C01R H01R 119.8
C01Q C01R C01G 120.3(6)
C01Q C01R H01R 119.8
C00U C01S H01S 120.7
C01B C01S C00U 118.6(5)
C01B C01S H01S 120.7
N00I C01T C020 114.4(6)
N00I C01T C029 120.0(7)
C029 C01T C020 125.6(7)
C00Z C01U H01U 120.5
C00Z C01U C01Y 119.0(6)
C01Y C01U H01U 120.5
C016 C01V H01V 120.2
C022 C01V C016 119.6(6)
C022 C01V H01V 120.2
O007 C01W C019 115.7(5)
O007 C01W O01E 125.2(8)
O01E C01W C019 115.7(8)
O0AA C01W O007 123.2(8)
O0AA C01W C019 118.4(9)
O0AA C01W O01E 33.4(8)
C018 C01X H01X 120.0
C01Y C01X C018 119.9(6)
C01Y C01X H01X 120.0
C01U C01Y H01Y 120.8
C01X C01Y C01U 118.4(6)
C01X C01Y H01Y 120.8
N00O C020 C01T 115.7(6)
N00O C020 C02H 127.6(8)
N00O C020 C12 104.8(13)
C01T C020 C12 136.4(13)
C02H C020 C01T 116.7(8)
C02H C020 C12 28.5(10)
C01O C021 H021 120.3
C01O C021 C026 119.4(6)
C026 C021 H021 120.3
C01V C022 H022 120.3
C01V C022 C023 119.4(6)
C023 C022 H022 120.3
C01L C023 C022 117.8(7)
C01L C023 H023 121.1
C022 C023 H023 121.1
N00O C025 H025 117.4
N00O C025 C02B 125.3(10)
N00O C025 C14 146.0(18)
C02B C025 H025 117.4
C02B C025 C14 30.8(10)
C14 C025 H025 91.9
C11 C025 N00O 114(4)
C11 C025 H025 27.3
C11 C025 C02B 115(4)
C11 C025 C14 84(4)
C01N C026 C021 119.3(6)
C01N C026 H026 120.4
C021 C026 H026 120.4
C01J C027 H027 120.8
C02D C027 C01J 118.3(7)
C02D C027 H027 120.8
N00J C028 C01N 117.2(6)
N00J C028 C5 127.5(8)
N00J C028 C0AA 109.3(9)
C01N C028 C5 113.1(9)
C01N C028 C0AA 128.6(8)
C0AA C028 C5 39.7(7)
C01T C029 H029 120.0
C02D C029 C01T 120.1(8)
C02D C029 H029 120.0
N00J C02A H02A 114.5
N00J C02A C7 131.0(15)
N00J C02A C19 137(2)
C7 C02A H02A 114.5
C19 C02A H02A 90.8
C19 C02A C7 41.9(11)
C20 C02A N00J 94(4)
C20 C02A H02A 42.9
C20 C02A C7 122(4)
C20 C02A C19 81(4)
C025 C02B H02B 120.6
C025 C02B C02E 118.8(10)
C025 C02B C12 91.0(12)
C025 C02B C11 18.5(11)
C02E C02B H02B 120.6
C02E C02B C12 30.7(11)
C02E C02B C11 134.8(13)
C10 C02B C025 129(2)
C10 C02B H02B 99.4
C10 C02B C02E 36.7(18)
C10 C02B C12 47(2)
C10 C02B C11 133(3)
C12 C02B H02B 145.8
C14 C02B C025 76(3)
C14 C02B H02B 55.0
C14 C02B C02E 145(4)
C14 C02B C10 109(4)
C14 C02B C12 131(3)
C14 C02B C11 58(3)
C11 C02B H02B 103.8
C11 C02B C12 105.0(16)
C027 C02D H02D 120.0
C029 C02D C027 120.1(7)
C029 C02D H02D 120.0
C02B C02E H02E 121.0
C02H C02E C02B 118.1(10)
C02H C02E H02E 121.0
C10 C02E C02B 37(2)
C10 C02E H02E 99.3
C10 C02E C02H 130(3)
C10 C02E C12 100(3)
C12 C02E C02B 102(2)
C12 C02E H02E 129.2
C12 C02E C02H 31.4(16)
C020 C02H C02E 115.6(10)
C020 C02H H02H 122.2
C02E C02H H02H 122.2
C12 C02H C020 90(3)
C12 C02H C02E 43(3)
C12 C02H H02H 133.3
C028 C5 H5 124.6
C9 C5 C028 110.7(14)
C9 C5 H5 124.6
C0AA C5 C028 68.2(12)
C0AA C5 H5 130.8
C0AA C5 C9 68.2(15)
C02A C7 H7 121.4
C02A C7 C0AA 84.5(12)
C02A C7 C20 17.3(12)
C9 C7 C02A 117.1(15)
C9 C7 H7 121.4
C9 C7 C0AA 41.2(9)
C9 C7 C20 130.1(13)
C8 C7 C02A 108.9(17)
C8 C7 H7 104.2
C8 C7 C9 54.5(14)
C8 C7 C0AA 40.7(11)
C8 C7 C20 106.0(17)
C0AA C7 H7 144.5
C19 C7 C02A 67.7(17)
C19 C7 H7 72.3
C19 C7 C9 134(3)
C19 C7 C8 80(2)
C19 C7 C0AA 100.3(19)
C19 C7 C20 50.9(14)
C20 C7 H7 107.3
C20 C7 C0AA 92.2(10)
C5 C9 C7 122.2(14)
C5 C9 H9 118.9
C5 C9 C0AA 43.9(9)
C7 C9 H9 118.9
C8 C9 C5 109.3(17)
C8 C9 C7 55.4(13)
C8 C9 H9 104.2
C8 C9 C0AA 65.5(14)
C0AA C9 C7 97.5(15)
C0AA C9 H9 127.7
C02B C10 C02E 107(3)
C02B C10 H10 127.1
C02B C10 C12 107(3)
C02B C10 C14 32(2)
C02E C10 H10 89.2
C02E C10 C12 43(2)
C02E C10 C14 139(4)
C12 C10 H10 117.8
C14 C10 H10 117.8
C14 C10 C12 124(3)
C020 C12 C02B 100.1(15)
C020 C12 H12 117.1
C02B C12 H12 142.0
C02E C12 C020 132(3)
C02E C12 C02B 47.6(16)
C02E C12 C10 37.6(19)
C02E C12 H12 97.9
C02H C12 C020 61(2)
C02H C12 C02B 127(3)
C02H C12 C02E 106(4)
C02H C12 C10 141(4)
C02H C12 H12 71.0
C10 C12 C020 126(2)
C10 C12 C02B 26.7(13)
C10 C12 H12 117.1
C025 C14 H14 140.4
C025 C14 C11 24.0(11)
C02B C14 C025 73(2)
C02B C14 C10 39(3)
C02B C14 H14 130.8
C02B C14 C11 97(3)
C10 C14 C025 98(2)
C10 C14 H14 120.2
C10 C14 C11 120(3)
C11 C14 H14 120.2
C7 C8 H8 118.2
C7 C8 C0AA 105.0(17)
C7 C8 C19 43.3(13)
C9 C8 C7 70.1(19)
C9 C8 H8 93.2
C9 C8 C0AA 63.5(13)
C9 C8 C19 113(2)
C0AA C8 H8 119.8
C0AA C8 C19 120.4(14)
C19 C8 H8 119.8
C028 C0AA C7 95.8(9)
C028 C0AA H0AA 117.2
C5 C0AA C028 72.2(12)
C5 C0AA C7 96.2(15)
C5 C0AA C9 67.9(14)
C5 C0AA C8 118.8(17)
C5 C0AA H0AA 78.9
C7 C0AA H0AA 142.5
C9 C0AA C028 112.9(12)
C9 C0AA C7 41.3(9)
C9 C0AA C8 51.0(11)
C9 C0AA H0AA 105.3
C8 C0AA C028 125.6(13)
C8 C0AA C7 34.3(10)
C8 C0AA H0AA 117.2
N00O C11 C02B 90.4(14)
N00O C11 H11 123.6
C025 C11 N00O 47(3)
C025 C11 C02B 47(4)
C025 C11 C14 72(4)
C025 C11 H11 153.9
C02B C11 H11 144.1
C14 C11 N00O 113(2)
C14 C11 C02B 25.3(11)
C14 C11 H11 123.6
C02A C19 C8 98.6(15)
C02A C19 H19 136.8
C02A C19 C20 26.3(9)
C7 C19 C02A 70.4(18)
C7 C19 C8 56.6(17)
C7 C19 H19 115.5
C7 C19 C20 96(2)
C8 C19 H19 120.8
C20 C19 C8 118.4(15)
C20 C19 H19 120.8
O01M O10 C01F 64.8(14)
O01K O18 C01I 55.5(19)
O6 O2 C01P 60.8(8)
O2 O6 C01P 74.5(9)
N00J C20 C7 95.2(10)
N00J C20 H20 121.3
C02A C20 N00J 60(3)
C02A C20 C7 41(3)
C02A C20 C19 73(3)
C02A C20 H20 139.7
C7 C20 H20 136.2
C19 C20 N00J 117.3(15)
C19 C20 C7 32.8(10)
C19 C20 H20 121.3
O01E O0AA C01W 80(2)

loop_
_geom_bond_atom_site_label_1
_geom_bond_atom_site_label_2
_geom_bond_distance
Ru01 N005 2.062(4)
Ru01 N008 2.064(4)
Ru01 N00D 2.059(4)
Ru01 N00E 2.057(5)
Ru01 N00F 2.053(5)
Ru01 N00H 2.060(4)
Ru02 N009 2.054(4)
Ru02 N00A 2.062(4)
Ru02 N00G 2.044(4)
Ru02 N00I 2.077(5)
Ru02 N00J 2.055(6)
Ru02 N00O 2.055(6)
N005 C00L 1.362(6)
N005 C00W 1.347(6)
O006 C01F 1.264(6)
O007 C01W 1.255(7)
N008 C00M 1.357(6)
N008 C00N 1.344(5)
N009 C00K 1.365(6)
N009 C00X 1.341(5)
N00A C01D 1.346(6)
N00A C01N 1.375(7)
O00B C01P 1.253(6)
O00C C01I 1.253(6)
N00D C00T 1.358(6)
N00D C01H 1.351(6)
N00E C00S 1.375(7)
N00E C014 1.334(7)
N00F C00Z 1.352(7)
N00F C018 1.352(7)
N00G C00V 1.355(6)
N00G C015 1.355(6)
N00H C016 1.352(6)
N00H C01L 1.348(7)
N00I C01J 1.341(7)
N00I C01T 1.356(8)
N00J C028 1.363(10)
N00J C02A 1.27(2)
N00J C20 1.463(19)
C00K C00V 1.482(6)
C00K C01A 1.380(6)
C00L C00U 1.389(7)
C00L C00Z 1.485(7)
C00M C00T 1.470(6)
C00M C01C 1.390(6)
C00N H00N 0.9500
C00N C012 1.378(6)
N00O C020 1.347(10)
N00O C025 1.296(13)
N00O C11 1.63(3)
C00P H00P 0.9500
C00P C00V 1.371(6)
C00P C010 1.375(6)
C00Q C00X 1.380(6)
C00Q C017 1.378(7)
C00Q C01I 1.513(6)
C00R H00R 0.9500
C00R C00Y 1.392(6)
C00R C013 1.375(7)
C00S C01L 1.466(8)
C00S C01Q 1.393(9)
C00T C00Y 1.393(6)
C00U H00U 0.9500
C00U C01S 1.380(6)
C00W H00W 0.9500
C00W C01B 1.376(6)
C00X H00X 0.9500
C00Y H00Y 0.9500
C00Z C01U 1.368(8)
C010 H010 0.9500
C010 C019 1.376(7)
C011 H011 0.9500
C011 C012 1.374(7)
C011 C01C 1.388(7)
C012 C01P 1.513(6)
C013 C01F 1.519(6)
C013 C01H 1.366(6)
C014 H014 0.9500
C014 C01G 1.381(9)
C015 H015 0.9500
C015 C019 1.374(7)
C016 H016 0.9500
C016 C01V 1.373(8)
C017 H017 0.9500
C017 C01A 1.389(6)
C018 H018 0.9500
C018 C01X 1.378(9)
C019 C01W 1.515(7)
C01A H01A 0.9500
C01B H01B 0.9500
C01B C01S 1.370(7)
C01C H01C 0.9500
C01D H01D 0.9500
C01D C01O 1.371(7)
O01E C01W 1.307(17)
O01E O0AA 0.729(17)
C01F O01M 1.213(15)
C01F O10 1.294(13)
C01G H01G 0.9500
C01G C01R 1.373(9)
C01H H01H 0.9500
C01I O01K 1.110(16)
C01I O18 1.346(14)
C01J H01J 0.9500
C01J C027 1.380(9)
O01K O18 0.733(18)
C01L C023 1.391(8)
O01M O10 0.866(18)
C01N C026 1.365(10)
C01N C028 1.448(10)
C01O H01O 0.9500
C01O C021 1.374(8)
C01P O2 1.352(10)
C01P O6 1.225(11)
C01Q H01Q 0.9500
C01Q C01R 1.362(9)
C01R H01R 0.9500
C01S H01S 0.9500
C01T C020 1.461(11)
C01T C029 1.418(10)
C01U H01U 0.9500
C01U C01Y 1.394(9)
C01V H01V 0.9500
C01V C022 1.356(10)
C01W O0AA 1.213(18)
C01X H01X 0.9500
C01X C01Y 1.364(9)
C01Y H01Y 0.9500
C020 C02H 1.378(12)
C020 C12 1.57(3)
C021 H021 0.9500
C021 C026 1.385(9)
C022 H022 0.9500
C022 C023 1.412(10)
C023 H023 0.9500
C025 H025 0.9500
C025 C02B 1.372(16)
C025 C14 1.39(3)
C025 C11 0.60(3)
C026 H026 0.9500
C027 H027 0.9500
C027 C02D 1.370(11)
C028 C5 1.505(16)
C028 C0AA 1.467(14)
C029 H029 0.9500
C029 C02D 1.340(12)
C02A H02A 0.9500
C02A C7 1.37(2)
C02A C19 1.35(3)
C02A C20 0.63(2)
C02B H02B 0.9500
C02B C02E 1.409(15)
C02B C10 0.88(3)
C02B C12 1.87(3)
C02B C14 0.73(2)
C02B C11 1.71(4)
C02D H02D 0.9500
C02E H02E 0.9500
C02E C02H 1.383(14)
C02E C10 0.88(3)
C02E C12 0.97(3)
C02H H02H 0.9500
C02H C12 0.75(2)
C5 H5 0.9500
C5 C9 1.35(2)
C5 C0AA 1.009(18)
C7 H7 0.9500
C7 C9 1.36(2)
C7 C8 1.19(2)
C7 C0AA 2.04(2)
C7 C19 0.97(2)
C7 C20 1.79(2)
C9 H9 0.9500
C9 C8 1.17(2)
C9 C0AA 1.35(2)
C10 H10 0.9500
C10 C12 1.42(4)
C10 C14 1.31(4)
C12 H12 0.9500
C14 H14 0.9500
C14 C11 1.46(4)
C8 H8 0.9500
C8 C0AA 1.38(2)
C8 C19 1.40(2)
C0AA H0AA 0.9500
C11 H11 0.9500
C19 H19 0.9500
C19 C20 1.40(2)
O2 O6 0.988(12)
C20 H20 0.9500

loop_
_geom_torsion_atom_site_label_1
_geom_torsion_atom_site_label_2
_geom_torsion_atom_site_label_3
_geom_torsion_atom_site_label_4
_geom_torsion
Ru01 N005 C00L C00U -169.0(3)
Ru01 N005 C00L C00Z 13.5(5)
Ru01 N005 C00W C01B 171.2(3)
Ru01 N008 C00M C00T -5.9(5)
Ru01 N008 C00M C01C 171.8(4)
Ru01 N008 C00N C012 -169.3(3)
Ru01 N00D C00T C00M -6.7(5)
Ru01 N00D C00T C00Y 172.6(4)
Ru01 N00D C01H C013 -171.8(4)
Ru01 N00E C00S C01L 1.0(6)
Ru01 N00E C00S C01Q -178.3(4)
Ru01 N00E C014 C01G 176.2(4)
Ru01 N00F C00Z C00L -3.8(6)
Ru01 N00F C00Z C01U -180.0(5)
Ru01 N00F C018 C01X 178.9(5)
Ru01 N00H C016 C01V -174.5(4)
Ru01 N00H C01L C00S -0.6(6)
Ru01 N00H C01L C023 176.5(4)
Ru02 N009 C00K C00V 6.1(5)
Ru02 N009 C00K C01A -171.2(4)
Ru02 N009 C00X C00Q 168.4(3)
Ru02 N00A C01D C01O -170.2(4)
Ru02 N00A C01N C026 169.4(5)
Ru02 N00A C01N C028 -11.9(8)
Ru02 N00G C00V C00K 6.3(5)
Ru02 N00G C00V C00P -171.1(4)
Ru02 N00G C015 C019 169.8(4)
Ru02 N00I C01J C027 175.8(4)
Ru02 N00I C01T C020 1.5(7)
Ru02 N00I C01T C029 -177.9(5)
Ru02 N00J C028 C01N 3.7(11)
Ru02 N00J C028 C5 -158.1(11)
Ru02 N00J C028 C0AA 161.3(7)
Ru02 N00J C02A C7 171.3(16)
Ru02 N00J C02A C19 -129.6(18)
Ru02 N00J C02A C20 -48(5)
Ru02 N00J C20 C02A 145(3)
Ru02 N00J C20 C7 166.4(8)
Ru02 N00J C20 C19 -168.2(13)
Ru02 N00O C020 C01T -2.3(8)
Ru02 N00O C020 C02H -179.8(9)
Ru02 N00O C020 C12 161.0(12)
Ru02 N00O C025 C02B -174.7(9)
Ru02 N00O C025 C14 -141(2)
Ru02 N00O C025 C11 -25(6)
Ru02 N00O C11 C025 160(5)
Ru02 N00O C11 C02B 178.9(10)
Ru02 N00O C11 C14 -169(2)
N005 C00L C00U C01S -4.8(7)
N005 C00L C00Z N00F -6.5(6)
N005 C00L C00Z C01U 169.7(5)
N005 C00W C01B C01S -1.1(7)
O006 C01F O01M O10 -107.7(15)
O006 C01F O10 O01M 99.0(18)
O007 C01W O0AA O01E 105(2)
N008 C00M C00T N00D 8.3(6)
N008 C00M C00T C00Y -171.0(5)
N008 C00M C01C C011 -2.1(7)
N008 C00N C012 C011 -0.9(7)
N008 C00N C012 C01P 177.6(4)
N009 C00K C00V N00G -8.1(6)
N009 C00K C00V C00P 169.2(5)
N009 C00K C01A C017 1.1(7)
N00A C01D C01O C021 1.3(8)
N00A C01N C026 C021 2.2(11)
N00A C01N C028 N00J 5.3(11)
N00A C01N C028 C5 169.7(9)
N00A C01N C028 C0AA -147.2(11)
O00B C01P O2 O6 -102.9(9)
O00B C01P O6 O2 107.7(9)
O00C C01I O01K O18 -104(2)
O00C C01I O18 O01K 98(2)
N00D C00T C00Y C00R 0.2(8)
N00E C00S C01L N00H -0.2(7)
N00E C00S C01L C023 -177.4(5)
N00E C00S C01Q C01R 1.5(9)
N00E C014 C01G C01R 2.2(9)
N00F C00Z C01U C01Y 1.8(10)
N00F C018 C01X C01Y 0.3(10)
N00G C015 C019 C010 1.4(8)
N00G C015 C019 C01W -176.9(5)
N00H C016 C01V C022 -2.7(9)
N00H C01L C023 C022 -0.7(8)
N00I C01J C027 C02D 0.7(10)
N00I C01T C020 N00O 0.5(9)
N00I C01T C020 C02H 178.2(8)
N00I C01T C020 C12 -155.7(17)
N00I C01T C029 C02D 2.8(10)
N00J C028 C5 C9 -20(2)
N00J C028 C5 C0AA -74.2(17)
N00J C028 C0AA C5 126.0(14)
N00J C028 C0AA C7 31.3(11)
N00J C028 C0AA C9 70.4(15)
N00J C028 C0AA C8 12.9(19)
N00J C02A C7 C9 -10(4)
N00J C02A C7 C8 49(3)
N00J C02A C7 C0AA 15(2)
N00J C02A C7 C19 119(3)
N00J C02A C7 C20 132(7)
N00J C02A C19 C7 -104(3)
N00J C02A C19 C8 -54(3)
N00J C02A C19 C20 87(4)
N00J C02A C20 C7 -146(5)
N00J C02A C20 C19 -137.0(18)
C00K N009 C00X C00Q -1.7(7)
C00L N005 C00W C01B -3.5(6)
C00L C00U C01S C01B 0.1(7)
C00L C00Z C01U C01Y -174.0(6)
C00M N008 C00N C012 1.6(6)
C00M C00T C00Y C00R 179.5(5)
C00N N008 C00M C00T -177.7(4)
C00N N008 C00M C01C 0.0(7)
C00N C012 C01P O00B 176.2(5)
C00N C012 C01P O2 -26.6(8)
C00N C012 C01P O6 23.5(10)
N00O C020 C02H C02E -6.5(16)
N00O C020 C02H C12 -42(3)
N00O C020 C12 C02B 20.2(15)
N00O C020 C12 C02E 61(4)
N00O C020 C12 C02H 147(3)
N00O C020 C12 C10 12(3)
N00O C025 C02B C02E -3(2)
N00O C025 C02B C10 40(3)
N00O C025 C02B C12 10.4(16)
N00O C025 C02B C14 143(3)
N00O C025 C02B C11 150(7)
N00O C025 C14 C02B -62(4)
N00O C025 C14 C10 -32(4)
N00O C025 C14 C11 124(6)
N00O C025 C11 C02B -153(5)
N00O C025 C11 C14 -150(3)
C00P C010 C019 C015 -0.9(8)
C00P C010 C019 C01W 177.4(5)
C00Q C017 C01A C00K -0.5(7)
C00Q C01I O01K O18 97(2)
C00Q C01I O18 O01K -102(2)
C00R C013 C01F O006 -5.2(8)
C00R C013 C01F O01M 152.7(11)
C00R C013 C01F O10 -161.6(9)
C00R C013 C01H N00D -0.4(8)
C00S N00E C014 C01G -2.3(9)
C00S C01L C023 C022 176.2(5)
C00S C01Q C01R C01G -1.7(9)
C00T N00D C01H C013 0.5(7)
C00T C00M C01C C011 175.5(5)
C00U C00L C00Z N00F 176.1(5)
C00U C00L C00Z C01U -7.8(8)
C00V N00G C015 C019 -1.4(7)
C00V C00K C01A C017 -175.9(5)
C00V C00P C010 C019 0.4(8)
C00W N005 C00L C00U 6.4(6)
C00W N005 C00L C00Z -171.2(4)
C00W C01B C01S C00U 2.8(7)
C00X N009 C00K C00V 177.2(4)
C00X N009 C00K C01A -0.1(7)
C00X C00Q C017 C01A -1.1(7)
C00X C00Q C01I O00C -179.4(5)
C00X C00Q C01I O01K -18.6(11)
C00X C00Q C01I O18 19.2(11)
C00Y C00R C013 C01F -177.2(5)
C00Y C00R C013 C01H 0.2(8)
C00Z N00F C018 C01X -1.4(9)
C00Z C00L C00U C01S 172.6(5)
C00Z C01U C01Y C01X -2.8(10)
C010 C00P C00V N00G -0.5(8)
C010 C00P C00V C00K -177.6(5)
C010 C019 C01W O007 7.0(8)
C010 C019 C01W O01E 167.3(10)
C010 C019 C01W O0AA -155.3(8)
C011 C012 C01P O00B -5.3(7)
C011 C012 C01P O2 151.9(7)
C011 C012 C01P O6 -158.0(8)
C012 C011 C01C C00M 2.7(8)
C012 C01P O2 O6 101.8(9)
C012 C01P O6 O2 -101.3(9)
C013 C00R C00Y C00T -0.2(8)
C013 C01F O01M O10 95.6(18)
C013 C01F O10 O01M -106.9(16)
C014 N00E C00S C01L 179.7(5)
C014 N00E C00S C01Q 0.4(8)
C014 C01G C01R C01Q -0.1(9)
C015 N00G C00V C00K 178.4(4)
C015 N00G C00V C00P 1.0(7)
C015 C019 C01W O007 -174.7(5)
C015 C019 C01W O01E -14.5(12)
C015 C019 C01W O0AA 23.0(11)
C016 N00H C01L C00S -177.8(4)
C016 N00H C01L C023 -0.7(8)
C016 C01V C022 C023 1.1(10)
C017 C00Q C00X N009 2.3(7)
C017 C00Q C01I O00C -0.7(7)
C017 C00Q C01I O01K 160.1(10)
C017 C00Q C01I O18 -162.1(9)
C018 N00F C00Z C00L 176.5(5)
C018 N00F C00Z C01U 0.3(8)
C018 C01X C01Y C01U 1.9(11)
C019 C01W O0AA O01E -94(2)
C01A C00K C00V N00G 169.1(4)
C01A C00K C00V C00P -13.5(8)
C01C C00M C00T N00D -169.4(4)
C01C C00M C00T C00Y 11.3(8)
C01C C011 C012 C00N -1.2(7)
C01C C011 C012 C01P -179.7(5)
C01D N00A C01N C026 -3.6(9)
C01D N00A C01N C028 175.1(6)
C01D C01O C021 C026 -2.8(9)
C01F C013 C01H N00D 177.1(5)
C01H N00D C00T C00M -179.8(4)
C01H N00D C00T C00Y -0.4(7)
C01H C013 C01F O006 177.4(5)
C01H C013 C01F O01M -24.7(12)
C01H C013 C01F O10 21.0(11)
C01I C00Q C00X N009 -179.0(4)
C01I C00Q C017 C01A -179.8(5)
C01J N00I C01T C020 178.6(5)
C01J N00I C01T C029 -0.8(9)
C01J C027 C02D C029 1.3(11)
C01L N00H C016 C01V 2.4(8)
C01L C00S C01Q C01R -177.6(5)
C01N N00A C01D C01O 1.9(8)
C01N C028 C5 C9 178.0(12)
C01N C028 C5 C0AA 123.3(14)
C01N C028 C0AA C5 -79.7(17)
C01N C028 C0AA C7 -174.5(11)
C01N C028 C0AA C9 -135.4(13)
C01N C028 C0AA C8 167.2(14)
C01O C021 C026 C01N 1.1(10)
C01Q C00S C01L N00H 179.0(5)
C01Q C00S C01L C023 1.8(9)
C01T N00I C01J C027 -0.9(8)
C01T C020 C02H C02E 176.1(9)
C01T C020 C02H C12 141(3)
C01T C020 C12 C02B 178.1(9)
C01T C020 C12 C02E -141(3)
C01T C020 C12 C02H -55(4)
C01T C020 C12 C10 170.4(19)
C01T C029 C02D C027 -3.0(11)
C01V C022 C023 C01L 0.5(9)
C020 N00O C025 C02B 2.7(16)
C020 N00O C025 C14 36(3)
C020 N00O C025 C11 153(5)
C020 N00O C11 C025 -34(6)
C020 N00O C11 C02B -15(3)
C020 N00O C11 C14 -2(4)
C020 C01T C029 C02D -176.5(7)
C020 C02H C12 C02B 81(3)
C020 C02H C12 C02E 129(2)
C020 C02H C12 C10 113(5)
C025 N00O C020 C01T 179.9(9)
C025 N00O C020 C02H 2.4(14)
C025 N00O C020 C12 -16.9(15)
C025 N00O C11 C02B 19(4)
C025 N00O C11 C14 31(4)
C025 C02B C02E C02H -1.2(18)
C025 C02B C02E C10 118(4)
C025 C02B C02E C12 28(2)
C025 C02B C10 C02E -87(4)
C025 C02B C10 C12 -42(4)
C025 C02B C10 C14 87(4)
C025 C02B C12 C020 -17.2(15)
C025 C02B C12 C02E -156(2)
C025 C02B C12 C02H -79(4)
C025 C02B C12 C10 149(3)
C025 C02B C14 C10 -127(3)
C025 C02B C14 C11 3(2)
C025 C02B C11 N00O -19(4)
C025 C02B C11 C14 -172(7)
C025 C14 C11 N00O -23(3)
C025 C14 C11 C02B 6(5)
C026 C01N C028 N00J -176.0(8)
C026 C01N C028 C5 -11.6(13)
C026 C01N C028 C0AA 31.5(16)
C028 N00J C02A C7 2(3)
C028 N00J C02A C19 62(2)
C028 N00J C02A C20 143(4)
C028 N00J C20 C02A -46(4)
C028 N00J C20 C7 -24.5(18)
C028 N00J C20 C19 1(2)
C028 C01N C026 C021 -176.4(8)
C028 C5 C9 C7 10(3)
C028 C5 C9 C8 -51(2)
C028 C5 C9 C0AA -54.6(13)
C028 C5 C0AA C7 94.1(8)
C028 C5 C0AA C9 124.8(11)
C028 C5 C0AA C8 121.3(16)
C029 C01T C020 N00O 179.9(6)
C029 C01T C020 C02H -2.4(12)
C029 C01T C020 C12 24(2)
C02A N00J C028 C01N 175.3(13)
C02A N00J C028 C5 13.5(18)
C02A N00J C028 C0AA -27.1(15)
C02A N00J C20 C7 22(3)
C02A N00J C20 C19 47(3)
C02A C7 C9 C5 2(3)
C02A C7 C9 C8 95(2)
C02A C7 C9 C0AA 41(2)
C02A C7 C8 C9 -110.3(18)
C02A C7 C8 C0AA -56(2)
C02A C7 C8 C19 62.2(17)
C02A C7 C19 C8 -115.2(15)
C02A C7 C19 C20 4.8(18)
C02A C7 C20 N00J -30(4)
C02A C7 C20 C19 -165(6)
C02A C19 C20 N00J -42(3)
C02A C19 C20 C7 10(4)
C02B C025 C14 C10 30(2)
C02B C025 C14 C11 -174(6)
C02B C025 C11 N00O 153(5)
C02B C025 C11 C14 4(3)
C02B C02E C02H C020 5.4(17)
C02B C02E C02H C12 64(4)
C02B C02E C10 C12 -96(3)
C02B C02E C10 C14 -5(3)
C02B C02E C12 C020 -60(3)
C02B C02E C12 C02H -126(3)
C02B C02E C12 C10 37(2)
C02B C10 C12 C020 17(4)
C02B C10 C12 C02E -97(4)
C02B C10 C12 C02H -70(7)
C02B C10 C14 C025 -50(3)
C02B C10 C14 C11 -61(4)
C02B C14 C11 N00O -30(4)
C02B C14 C11 C025 -6(5)
C02E C02B C10 C12 44(3)
C02E C02B C10 C14 174(3)
C02E C02B C12 C020 139(3)
C02E C02B C12 C02H 77(4)
C02E C02B C12 C10 -55(3)
C02E C02B C14 C025 121(4)
C02E C02B C14 C10 -6(4)
C02E C02B C14 C11 124(4)
C02E C02B C11 N00O 15(3)
C02E C02B C11 C025 34(7)
C02E C02B C11 C14 -138(4)
C02E C02H C12 C020 -129(2)
C02E C02H C12 C02B -49(3)
C02E C02H C12 C10 -17(4)
C02E C10 C12 C020 114(4)
C02E C10 C12 C02B 97(4)
C02E C10 C12 C02H 27(6)
C02E C10 C14 C025 -41(6)
C02E C10 C14 C02B 9(5)
C02E C10 C14 C11 -53(6)
C02H C020 C12 C02B -127(4)
C02H C020 C12 C02E -86(4)
C02H C020 C12 C10 -134(5)
C02H C02E C10 C02B 85(4)
C02H C02E C10 C12 -12(2)
C02H C02E C10 C14 80(6)
C02H C02E C12 C020 65(3)
C02H C02E C12 C02B 126(3)
C02H C02E C12 C10 163(4)
C5 C028 C0AA C7 -94.7(15)
C5 C028 C0AA C9 -55.6(15)
C5 C028 C0AA C8 -113(2)
C5 C9 C8 C7 116.4(16)
C5 C9 C8 C0AA -2.9(14)
C5 C9 C8 C19 110.8(16)
C5 C9 C0AA C028 58.0(14)
C5 C9 C0AA C7 129.7(17)
C5 C9 C0AA C8 176.1(19)
C7 C02A C19 C8 49.8(16)
C7 C02A C19 C20 -169(4)
C7 C02A C20 N00J 146(5)
C7 C02A C20 C19 9(3)
C7 C9 C8 C0AA -119.2(13)
C7 C9 C8 C19 -5.5(12)
C7 C9 C0AA C028 -71.7(16)
C7 C9 C0AA C5 -129.7(17)
C7 C9 C0AA C8 46.4(13)
C7 C8 C0AA C028 34(2)
C7 C8 C0AA C5 -54(2)
C7 C8 C0AA C9 -58.2(18)
C7 C8 C19 C02A -59.5(18)
C7 C8 C19 C20 -78(2)
C7 C19 C20 N00J -52(3)
C7 C19 C20 C02A -10(4)
C9 C5 C0AA C028 -124.8(11)
C9 C5 C0AA C7 -30.8(10)
C9 C5 C0AA C8 -3.5(17)
C9 C7 C8 C0AA 53.9(14)
C9 C7 C8 C19 172.6(17)
C9 C7 C19 C02A 107(2)
C9 C7 C19 C8 -8.4(19)
C9 C7 C19 C20 112(2)
C9 C7 C20 N00J 16(3)
C9 C7 C20 C02A 46(6)
C9 C7 C20 C19 -119(3)
C9 C8 C0AA C028 92.0(17)
C9 C8 C0AA C5 4(2)
C9 C8 C0AA C7 58.2(18)
C9 C8 C19 C02A -52(2)
C9 C8 C19 C7 7.6(17)
C9 C8 C19 C20 -70(2)
C10 C02B C02E C02H -120(4)
C10 C02B C02E C12 -91(4)
C10 C02B C12 C020 -166(3)
C10 C02B C12 C02E 55(3)
C10 C02B C12 C02H 133(6)
C10 C02B C14 C025 127(3)
C10 C02B C14 C11 130(3)
C10 C02B C11 N00O 67(4)
C10 C02B C11 C025 86(6)
C10 C02B C11 C14 -86(5)
C10 C02E C02H C020 -37(3)
C10 C02E C02H C12 22(5)
C10 C02E C12 C020 -97(4)
C10 C02E C12 C02B -37(2)
C10 C02E C12 C02H -163(4)
C10 C14 C11 N00O 4(4)
C10 C14 C11 C025 28(6)
C10 C14 C11 C02B 34(3)
C12 C020 C02H C02E 36(3)
C12 C02B C02E C02H -28.7(17)
C12 C02B C02E C10 91(4)
C12 C02B C10 C02E -44(3)
C12 C02B C10 C14 130(3)
C12 C02B C14 C025 79(3)
C12 C02B C14 C10 -48(3)
C12 C02B C14 C11 82(4)
C12 C02B C11 N00O 23(2)
C12 C02B C11 C025 42(6)
C12 C02B C11 C14 -130(4)
C12 C02E C02H C020 -59(3)
C12 C02E C10 C02B 96(3)
C12 C02E C10 C14 92(5)
C12 C10 C14 C025 14(4)
C12 C10 C14 C02B 64(4)
C12 C10 C14 C11 2(5)
C14 C025 C02B C02E -146(4)
C14 C025 C02B C10 -103(5)
C14 C025 C02B C12 -132(4)
C14 C025 C02B C11 7(6)
C14 C025 C11 N00O 150(3)
C14 C025 C11 C02B -4(3)
C14 C02B C02E C02H -110(5)
C14 C02B C02E C10 10(6)
C14 C02B C02E C12 -81(5)
C14 C02B C10 C02E -174(3)
C14 C02B C10 C12 -130(3)
C14 C02B C12 C020 -90(4)
C14 C02B C12 C02E 131(4)
C14 C02B C12 C02H -151(5)
C14 C02B C12 C10 76(5)
C14 C02B C11 N00O 153(4)
C14 C02B C11 C025 172(7)
C14 C10 C12 C020 -13(4)
C14 C10 C12 C02B -30(2)
C14 C10 C12 C02E -127(4)
C14 C10 C12 C02H -100(6)
C8 C7 C9 C5 -92(2)
C8 C7 C9 C0AA -53.2(14)
C8 C7 C19 C02A 115.2(15)
C8 C7 C19 C20 120.1(15)
C8 C7 C20 N00J 72.8(18)
C8 C7 C20 C02A 102(5)
C8 C7 C20 C19 -62(2)
C8 C9 C0AA C028 -118.1(16)
C8 C9 C0AA C5 -176.1(19)
C8 C9 C0AA C7 -46.4(13)
C8 C19 C20 N00J 3(3)
C8 C19 C20 C02A 45(4)
C8 C19 C20 C7 55.2(18)
C0AA C028 C5 C9 54.6(15)
C0AA C5 C9 C7 64(2)
C0AA C5 C9 C8 3.8(18)
C0AA C7 C9 C5 -39.1(14)
C0AA C7 C9 C8 53.2(14)
C0AA C7 C8 C9 -53.9(14)
C0AA C7 C8 C19 118.6(17)
C0AA C7 C19 C02A 79.6(13)
C0AA C7 C19 C8 -35.6(10)
C0AA C7 C19 C20 84.5(16)
C0AA C7 C20 N00J 33.8(13)
C0AA C7 C20 C02A 63(5)
C0AA C7 C20 C19 -101(2)
C0AA C9 C8 C7 119.2(13)
C0AA C9 C8 C19 113.7(14)
C0AA C8 C19 C02A 20(3)
C0AA C8 C19 C7 79(2)
C0AA C8 C19 C20 1(3)
C11 N00O C020 C01T -168.3(19)
C11 N00O C020 C02H 14(2)
C11 N00O C020 C12 -5(2)
C11 N00O C025 C02B -150(6)
C11 N00O C025 C14 -116(7)
C11 C025 C02B C02E -153(5)
C11 C025 C02B C10 -110(6)
C11 C025 C02B C12 -139(6)
C11 C025 C02B C14 -7(6)
C11 C025 C14 C02B 174(6)
C11 C025 C14 C10 -156(5)
C11 C02B C02E C02H -13(3)
C11 C02B C02E C10 107(4)
C11 C02B C02E C12 16(3)
C11 C02B C10 C02E -111(3)
C11 C02B C10 C12 -66(4)
C11 C02B C10 C14 63(4)
C11 C02B C12 C020 -30(2)
C11 C02B C12 C02E -168(2)
C11 C02B C12 C02H -91(4)
C11 C02B C12 C10 136(3)
C11 C02B C14 C025 -3(2)
C11 C02B C14 C10 -130(3)
C19 C02A C7 C9 -129(3)
C19 C02A C7 C8 -70(2)
C19 C02A C7 C0AA -103(2)
C19 C02A C7 C20 13(5)
C19 C02A C20 N00J 137.0(18)
C19 C02A C20 C7 -9(3)
C19 C7 C9 C5 -82(3)
C19 C7 C9 C8 10(2)
C19 C7 C9 C0AA -43(3)
C19 C7 C8 C9 -172.6(17)
C19 C7 C8 C0AA -118.6(17)
C19 C7 C20 N00J 135(2)
C19 C7 C20 C02A 165(6)
C19 C8 C0AA C028 -10(3)
C19 C8 C0AA C5 -98(2)
C19 C8 C0AA C7 -44.2(15)
C19 C8 C0AA C9 -102(2)
C20 N00J C028 C01N -165.7(12)
C20 N00J C028 C5 32.5(19)
C20 N00J C028 C0AA -8.1(16)
C20 N00J C02A C7 -141(6)
C20 N00J C02A C19 -81(5)
C20 C02A C7 C9 -142(5)
C20 C02A C7 C8 -83(5)
C20 C02A C7 C0AA -116(5)
C20 C02A C7 C19 -13(5)
C20 C02A C19 C7 169(4)
C20 C02A C19 C8 -141(4)
C20 C7 C9 C5 -11(3)
C20 C7 C9 C8 81(2)
C20 C7 C9 C0AA 28(3)
C20 C7 C8 C9 -128.2(14)
C20 C7 C8 C0AA -74.3(18)
C20 C7 C8 C19 44.3(13)
C20 C7 C19 C02A -4.8(18)
C20 C7 C19 C8 -120.1(15)
O0AA O01E C01W O007 -99(2)
O0AA O01E C01W C019 103(2)

loop_
_platon_squeeze_void_nr
_platon_squeeze_void_average_x
_platon_squeeze_void_average_y
_platon_squeeze_void_average_z
_platon_squeeze_void_volume
_platon_squeeze_void_count_electrons
_platon_squeeze_void_content
1 0.024 0.245 0.661 31 11 ' '
2 0.120 0.379 0.120 601 175 ' '
3 -0.024 0.755 0.339 31 11 ' '
4 0.475 0.751 0.176 18 2 ' '
5 0.525 0.249 0.824 19 2 ' '

loop_
_twin_individual_id
_twin_individual_mass_fraction_refined
1 0.5541(11)
2 0.4459(11)
